data_2009711
loop_
_publ_author_name
'Abbas, S.'
'Godfrey, S.M.'
'McAuliffe, C.A.'
'Pritchard, R.G.'

_publ_section_title
;
 A cubic modification of (triphenylarsine)diiodine
;
_journal_issue 5
_journal_name_full 'Acta Crystallographica Section C'
_journal_page_first 717
_journal_page_last 719
_journal_paper_doi 10.1107/S0108270193012284
_journal_volume 50
_journal_year 1994
_chemical_formula_moiety 'C18 H15 As1 I2'
_chemical_formula_structural 'C18 H15 As1 I2'
_chemical_formula_sum 'C18 H15 As I2'
_chemical_formula_weight 560.05
_chemical_name_systematic
;
Triphenylarsine diiodine
;
_space_group_IT_number 205
_symmetry_cell_setting cubic
_symmetry_space_group_name_Hall '-P 2ac 2ab 3'
_symmetry_space_group_name_H-M 'P a -3'
_cell_angle_alpha 90
_cell_angle_beta 90
_cell_angle_gamma 90
_cell_formula_units_Z 8.00
_cell_length_a 15.448(3)
_cell_length_b 15.448(3)
_cell_length_c 15.448(3)
_cell_measurement_reflns_used 23
_cell_measurement_temperature 296
_cell_measurement_theta_max 12.43
_cell_measurement_theta_min 6.41
_cell_volume 3686.5(12)
_computing_cell_refinement 'MSC/AFC Diffractometer Control'
_computing_data_collection 'MSC/AFC Diffractometer Control'
_computing_data_reduction 'TEXSAN: PROCESS (MSC. 1985)'
_computing_molecular_graphics 'ORTEPII (Johnson, 1976)'
_computing_publication_material 'TEXSAN: FINISH (MSC, 1985). Literature survey: CSSR (1984)'
_computing_structure_refinement 'TEXSAN: LS (MSC, 1985)'
_computing_structure_solution 'SHELXS (Sheldrick, 1985)'
_diffrn_ambient_temperature 296
_diffrn_measurement_device AFC6S
_diffrn_measurement_method '\w/2-\q scans'
_diffrn_radiation_monochromator graphite
_diffrn_radiation_source 'X-ray tube'
_diffrn_radiation_type MoK\a
_diffrn_radiation_wavelength 0.71069
_diffrn_reflns_av_R_equivalents 0.062
_diffrn_reflns_limit_h_max 18
_diffrn_reflns_limit_h_min 0
_diffrn_reflns_limit_k_max 12
_diffrn_reflns_limit_k_min 0
_diffrn_reflns_limit_l_max 18
_diffrn_reflns_limit_l_min 0
_diffrn_reflns_number 1918
_diffrn_reflns_theta_max 25.0
_diffrn_reflns_theta_min 0.0
_diffrn_standards_decay_% -1.30
_diffrn_standards_interval_count 150
_diffrn_standards_number 3
_exptl_absorpt_coefficient_mu 5.1465
_exptl_absorpt_correction_T_max 1.0
_exptl_absorpt_correction_T_min 0.64
_exptl_absorpt_correction_type empirical
_exptl_crystal_colour orange
_exptl_crystal_density_diffrn 2.018
_exptl_crystal_description needle
_exptl_crystal_F_000 2096.00
_exptl_crystal_size_max 0.30
_exptl_crystal_size_mid 0.20
_exptl_crystal_size_min 0.20
_refine_diff_density_max -0.53416
_refine_diff_density_min 0.61221
_refine_ls_extinction_coef 7(2)E-8
_refine_ls_extinction_method Zachariasen_type_2_Gaussian_isotropic
_refine_ls_goodness_of_fit_obs 1.280
_refine_ls_hydrogen_treatment noref
_refine_ls_matrix_type full
_refine_ls_number_parameters 65
_refine_ls_number_reflns 439
_refine_ls_number_restraints 0
_refine_ls_R_factor_obs 0.0414
_refine_ls_shift/esd_max 0.0057
_refine_ls_structure_factor_coef F
_refine_ls_weighting_scheme sigma
_refine_ls_wR_factor_obs 0.0417
_reflns_number_observed 439
_reflns_number_total 1221
_reflns_observed_criterion I>3\s(I)
_cod_data_source_file hu1065.cif
_cod_data_source_block EDUC2
_cod_original_cell_volume 3686.9(7)
_cod_original_sg_symbol_H-M 'P a -3                 '
_cod_original_formula_sum 'C18 H15 As1 I2'
_cod_database_code 2009711

loop_
_symmetry_equiv_pos_as_xyz
'+x  ,  +y  ,  +z'
'-x  ,1/2+y  ,1/2-z'
'+z  ,  +x  ,  +y'
'-z  ,1/2+x  ,1/2-y'
'+y  ,  +z  ,  +x'
'-y  ,1/2+z  ,1/2-x'
'-x  ,  -y  ,  -z'
'+x  ,1/2-y  ,1/2+z'
'-z  ,  -x  ,  -y'
'+z  ,1/2-x  ,1/2+y'
'-y  ,  -z  ,  -x'
'+y  ,1/2-z  ,1/2+x'
'1/2+x  ,1/2-y  ,  -z'
'1/2-x  ,  -y  ,1/2+z'
'1/2+z  ,1/2-x  ,  -y'
'1/2-z  ,  -x  ,1/2+y'
'1/2+y  ,1/2-z  ,  -x'
'1/2-y  ,  -z  ,1/2+x'
'1/2-x  ,1/2+y  ,  +z'
'1/2+x  ,  +y  ,1/2-z'
'1/2-z  ,1/2+x  ,  +y'
'1/2+z  ,  +x  ,1/2-y'
'1/2-y  ,1/2+z  ,  +x'
'1/2+y  ,  +z  ,1/2-x'

loop_
_atom_site_aniso_label
_atom_site_aniso_U_11
_atom_site_aniso_U_22
_atom_site_aniso_U_33
_atom_site_aniso_U_12
_atom_site_aniso_U_13
_atom_site_aniso_U_23
I(1) 0.0554(6) 0.0554 0.0554 0.0014 0.0014 0.0014
I(2) 0.0782(8) 0.0782 0.0782 -0.0143 -0.0143 -0.0143
As(1) 0.0508(8) 0.0508 0.0508 -0.0009 -0.0009 -0.0009
C(1) 0.038(9) 0.070(10) 0.048(10) 0.006(9) 0.007(8) 0.017(9)
C(2) 0.100(10) 0.050(10) 0.060(10) 0.000(10) 0.000(10) -0.011(9)
C(3) 0.060(10) 0.10(2) 0.070(10) -0.010(10) 0.020(10) 0.000(10)
C(4) 0.070(10) 0.090(10) 0.050(10) 0.020(10) 0.000(10) -0.010(10)
C(5) 0.070(10) 0.038(9) 0.070(10) 0.000(10) -0.002(10) 0.013(9)
C(6) 0.060(10) 0.043(10) 0.070(10) 0.002(9) 0.010(10) 0.006(9)

loop_
_atom_site_label
_atom_site_fract_x
_atom_site_fract_y
_atom_site_fract_z
_atom_site_U_iso_or_equiv
I(1) 0.78896(6) 0.78896 0.78896 0.0554
I(2) 0.67634(7) 0.67634 0.67634 0.0782
As(1) 0.88671(10) 0.88671 0.88671 0.0508
C(1) 0.8215(10) 0.9800(10) 0.9347(9) 0.0526
C(2) 0.7490(10) 0.9630(10) 0.9781(10) 0.0683
C(3) 0.6970(10) 1.0240(10) 1.0160(10) 0.0736
C(4) 0.7240(10) 1.1090(10) 1.0090(10) 0.0714
C(5) 0.7970(10) 1.1280(10) 0.9648(10) 0.0602
C(6) 0.8477(10) 1.0640(10) 0.9260(10) 0.0563
H(2) 0.7322 0.9036 0.9828 0.0819
H(3) 0.6452 1.0085 1.0460 0.0883
H(4) 0.6915 1.1542 1.0353 0.0857
H(5) 0.8145 1.1868 0.9598 0.0722
H(6) 0.8988 1.0789 0.8954 0.0676

loop_
_atom_type_symbol
_atom_type_scat_dispersion_real
_atom_type_scat_dispersion_imag
_atom_type_scat_source
C 0.002 0.002 'International Tables'
H 0.000 0.000 'International Tables'
As -0.030 2.007 'International Tables'
I -0.726 1.812 'International Tables'

loop_
_geom_angle_atom_site_label_1
_geom_angle_atom_site_label_2
_geom_angle_atom_site_label_3
_geom_angle
_geom_angle_publ_flag
I(2) I(1) As(1) 180.00 yes
I(1) As(1) C(1) 110.9(5) yes
C(1) As(1) C(1) 108.0(5) yes
As(1) C(1) C(2) 119.0(10) yes
As(1) C(1) C(6) 122.0(10) yes
C(2) C(1) C(6) 119.0(10) yes
C(1) C(2) C(3) 124(2) yes
C(2) C(3) C(4) 116(2) yes
C(3) C(4) C(5) 120(2) yes
C(4) C(5) C(6) 122.0(10) yes
C(1) C(6) C(5) 118.0(10) yes
C(1) C(2) H(2) 117.79 ?
C(3) C(2) H(2) 117.72 ?
C(2) C(3) H(3) 121.97 ?
C(4) C(3) H(3) 121.99 ?
C(3) C(4) H(4) 119.98 ?
C(5) C(4) H(4) 120.06 ?
C(4) C(5) H(5) 118.88 ?
C(6) C(5) H(5) 118.85 ?
C(1) C(6) H(6) 121.12 ?
C(5) C(6) H(6) 121.15 ?

loop_
_geom_bond_atom_site_label_1
_geom_bond_atom_site_label_2
_geom_bond_site_symmetry_1
_geom_bond_site_symmetry_2
_geom_bond_distance
_geom_bond_publ_flag
I(1) I(2) . . 3.014(3) yes
I(1) As(1) . . 2.616(3) yes
As(1) C(1) . . 1.910(10) yes
C(1) C(2) . . 1.33(2) yes
C(1) C(6) . . 1.37(2) yes
C(2) C(3) . . 1.38(2) yes
C(3) C(4) . . 1.39(2) yes
C(4) C(5) . . 1.35(2) yes
C(5) C(6) . . 1.39(2) yes
C(2) H(2) . . 0.950 ?
C(3) H(3) . . 0.950 ?
C(4) H(4) . . 0.950 ?
C(5) H(5) . . 0.950 ?
C(6) H(6) . . 0.950 ?
